data_9014222
loop_
_publ_author_name
'Abazli, H.'
'Cousson, A.'
'Jove, J.'
'Pages, M.'
'Gasperin, M.'

_publ_section_title
;
 Les composes Co Np F6 (H2 O)3 et Co U F6 (H2 O)3. Etude
 structurale, mesur des susceptibilites magnetiques et resonance
 Moessbauer (237 Np)
 _cod_database_code 1001329
;
_journal_name_full 'Journal of the Less-Common Metals'
_journal_page_first 23
_journal_page_last 33
_journal_paper_doi 10.1016/0022-5088(84)90176-0
_journal_volume 96
_journal_year 1984
_chemical_formula_sum 'Co F6 Np O3'
_space_group_IT_number 5
_symmetry_space_group_name_Hall 'C 2y'
_symmetry_space_group_name_H-M 'C 1 2 1'
_cell_angle_alpha 90
_cell_angle_beta 92.84
_cell_angle_gamma 90
_cell_length_a 12.119
_cell_length_b 6.908
_cell_length_c 7.928
_cell_formula_units_Z 4
_cell_volume 662.902
_database_code_amcsd 0014149
_exptl_crystal_density_diffrn 4.588
_cod_original_formula_sum 'Np Co F6 O3'
_cod_database_code 9014222
_amcsd_formula_title 'Co F6 H6 Np O3'

loop_
_space_group_symop_operation_xyz
x,y,z
1/2+x,1/2+y,z
-x,y,-z
1/2-x,1/2+y,-z

loop_
_atom_site_label
_atom_site_fract_x
_atom_site_fract_y
_atom_site_fract_z
Np1 0.00000 0.00000 0.00000
Np2 0.00000 0.03730 0.50000
Co1 0.24970 0.26910 0.24760
F1 0.06110 0.16230 0.75170
F2 0.16770 0.16410 0.44570
F3 0.12530 0.23270 0.08330
F4 0.38680 0.30710 0.41090
F5 0.33130 0.37150 0.05050
F6 0.57450 0.39300 0.26200
O1 0.18430 0.48570 0.80980
O2 0.31840 0.02890 0.68440
O3 0.00000 0.39620 0.50000
O4 0.00000 0.62290 0.00000

loop_
_cod_related_entry_id
_cod_related_entry_database
_cod_related_entry_code
1 AMCSD 0014149
